data_7157540
loop_
_publ_author_name
'Nguyen, Tuan K.'
'Titov, Gleb D.'
'Khoroshilova, Olesya V.'
'Kinzhalov, Mikhail A.'
'Rostovskii, Nikolai V.'

_publ_section_title
;
 Light-induced one-pot synthesis of pyrimidine derivatives from vinyl
 azides.
;
_journal_issue 26
_journal_name_full 'Organic &amp; biomolecular chemistry'
_journal_page_first 4971
_journal_page_last 4982
_journal_paper_doi 10.1039/d0ob00693a
_journal_volume 18
_journal_year 2020
_chemical_formula_moiety 'C30 H24 Cl3 N3 O6'
_chemical_formula_sum 'C30 H24 Cl3 N3 O6'
_chemical_formula_weight 628.87
_space_group_crystal_system triclinic
_space_group_IT_number 2
_space_group_name_Hall '-P 1'
_space_group_name_H-M_alt 'P -1'
_atom_sites_solution_hydrogens geom
_audit_creation_date 2020-03-19
_audit_creation_method
;
Olex2 1.2
(compiled 2017.03.28 svn.r3405 for OlexSys, GUI svn.r5337)
;
_audit_update_record
;
2020-03-31 deposited with the CCDC.	2020-06-15 downloaded from the CCDC.
;
_cell_angle_alpha 100.624(8)
_cell_angle_beta 113.849(7)
_cell_angle_gamma 110.012(8)
_cell_formula_units_Z 2
_cell_length_a 10.9534(8)
_cell_length_b 12.5947(13)
_cell_length_c 13.2276(10)
_cell_measurement_reflns_used 4284
_cell_measurement_temperature 100(2)
_cell_measurement_theta_max 75.5020
_cell_measurement_theta_min 4.4040
_cell_volume 1453.4(3)
_computing_cell_refinement 'CrysAlisPro 1.171.38.46 (Rigaku OD, 2015)'
_computing_data_collection 'CrysAlisPro 1.171.38.46 (Rigaku OD, 2015)'
_computing_data_reduction 'CrysAlisPro 1.171.38.46 (Rigaku OD, 2015)'
_computing_molecular_graphics 'Olex2 (Dolomanov et al., 2009)'
_computing_publication_material 'Olex2 (Dolomanov et al., 2009)'
_computing_structure_refinement 'ShelXL (Sheldrick, 2015)'
_computing_structure_solution 'ShelXT (Sheldrick, 2015)'
_diffrn_ambient_temperature 100(2)
_diffrn_detector_area_resol_mean 10.3829
_diffrn_detector_type Atlas
_diffrn_measured_fraction_theta_full 0.994
_diffrn_measured_fraction_theta_max 0.974
_diffrn_measurement_details
;
List of Runs (angles in degrees, time in seconds):

  # Type    Start    End  Width  t~exp~   \w     \q     \k     \f   Frames
#--------------------------------------------------------------------------
  1  \w    -49.00  36.00   1.00    1.00    --  -40.25  38.00  60.00   85
  2  \w     20.00 114.00   1.00    1.00    --   40.25  38.00 150.00   94
  3  \w    101.00 178.00   1.00    2.00    --  113.00 112.00  90.00   77
  4  \w    124.00 163.00   1.00    2.00    --  113.00 112.00  60.00   39
  5  \w    102.00 171.00   1.00    2.00    --  113.00 112.00 150.00   69
  6  \w    101.00 144.00   1.00    2.00    --  113.00  45.00  30.00   43
  7  \w     88.00 162.00   1.00    2.00    --  113.00  45.00 -90.00   74
  8  \w     89.00 160.00   1.00    2.00    --  113.00  77.00-150.00   71
  9  \w     82.00 169.00   1.00    2.00    --  113.00  77.00 -30.00   87
 10  \w     87.00 112.00   1.00    2.00    --  113.00 -77.00-180.00   25
 11  \w     78.00 115.00   1.00    2.00    --  113.00-112.00-180.00   37
 12  \w     53.00 114.00   1.00    2.00    --  113.00-112.00 -60.00   61
 13  \w     59.00 114.00   1.00    2.00    --  113.00-112.00  30.00   55
 14  \w    115.00 140.00   1.00    2.00    --  113.00 -77.00 120.00   25
 15  \w     57.00 113.00   1.00    2.00    --  113.00-112.00 120.00   56
 16  \w     46.00 137.00   1.00    2.00    --  113.00 -30.00  30.00   91
 17  \w     67.00  99.00   1.00    1.00    --   40.25-129.00 -99.00   32
 18  \w     35.00  86.00   1.00    2.00    --  113.00 -77.00-180.00   51
 19  \w     -5.00  70.00   1.00    1.00    --   40.25 -77.00-180.00   75
 20  \w     42.00  91.00   1.00    2.00    --  113.00-112.00  90.00   49
 21  \w     42.00  97.00   1.00    2.00    --  113.00 -77.00 120.00   55
 22  \w   -114.00 -15.00   1.00    1.00    --  -40.25 -57.00 -90.00   99
;
_diffrn_measurement_device 'four-circle diffractometer'
_diffrn_measurement_device_type 'SuperNova, Dual, Cu at zero, Atlas'
_diffrn_measurement_method '\w scans'
_diffrn_radiation_type CuK\a
_diffrn_radiation_wavelength 1.54184
_diffrn_reflns_av_R_equivalents 0.0482
_diffrn_reflns_av_unetI/netI 0.0549
_diffrn_reflns_Laue_measured_fraction_full 0.994
_diffrn_reflns_Laue_measured_fraction_max 0.974
_diffrn_reflns_limit_h_max 10
_diffrn_reflns_limit_h_min -13
_diffrn_reflns_limit_k_max 15
_diffrn_reflns_limit_k_min -15
_diffrn_reflns_limit_l_max 16
_diffrn_reflns_limit_l_min -15
_diffrn_reflns_number 10997
_diffrn_reflns_point_group_measured_fraction_full 0.994
_diffrn_reflns_point_group_measured_fraction_max 0.974
_diffrn_reflns_theta_full 67.684
_diffrn_reflns_theta_max 76.415
_diffrn_reflns_theta_min 3.942
_exptl_absorpt_coefficient_mu 3.272
_exptl_absorpt_correction_T_max 1.00000
_exptl_absorpt_correction_T_min 0.26810
_exptl_absorpt_correction_type multi-scan
_exptl_absorpt_process_details
;
CrysAlisPro 1.171.38.46 (Rigaku Oxford Diffraction, 2015)
Empirical absorption correction using spherical harmonics,
 implemented in SCALE3 ABSPACK scaling algorithm.
;
_exptl_crystal_colour colourless
_exptl_crystal_colour_primary colourless
_exptl_crystal_density_diffrn 1.437
_exptl_crystal_description prism
_exptl_crystal_F_000 648
_exptl_crystal_size_max 0.34
_exptl_crystal_size_mid 0.28
_exptl_crystal_size_min 0.18
_refine_diff_density_max 1.252
_refine_diff_density_min -0.689
_refine_diff_density_rms 0.089
_refine_ls_extinction_method none
_refine_ls_goodness_of_fit_ref 1.059
_refine_ls_hydrogen_treatment constr
_refine_ls_matrix_type full
_refine_ls_number_parameters 382
_refine_ls_number_reflns 5941
_refine_ls_number_restraints 0
_refine_ls_restrained_S_all 1.059
_refine_ls_R_factor_all 0.0780
_refine_ls_R_factor_gt 0.0630
_refine_ls_shift/su_max 0.001
_refine_ls_shift/su_mean 0.000
_refine_ls_structure_factor_coef Fsqd
_refine_ls_weighting_details 'w=1/[\s^2^(Fo^2^)+(0.0829P)^2^+2.6003P] where P=(Fo^2^+2Fc^2^)/3'
_refine_ls_weighting_scheme calc
_refine_ls_wR_factor_gt 0.1702
_refine_ls_wR_factor_ref 0.1833
_reflns_Friedel_coverage 0.000
_reflns_number_gt 4696
_reflns_number_total 5941
_reflns_threshold_expression 'I > 2\s(I)'
_cod_data_source_file d0ob00693a2.cif
_cod_data_source_block 9841-11478_htk145
_cod_depositor_comments 'Adding full bibliography for 7157540--7157542.cif.'
_cod_original_cell_volume 1453.4(2)
_cod_database_code 7157540
_shelx_shelxl_version_number 2014/7
_shelx_space_group_comment
;
The symmetry employed for this shelxl refinement is uniquely defined
by the following loop, which should always be used as a source of
symmetry information in preference to the above space-group names.
They are only intended as comments.
;
_shelx_estimated_absorpt_t_max 0.590
_shelx_estimated_absorpt_t_min 0.403
_olex2_refinement_description
;
1. Fixed Uiso
 At 1.2 times of:
  All C(H) groups, All N(H) groups
 At 1.5 times of:
  All C(H,H,H) groups
2.a Ternary CH refined with riding coordinates:
 C4(H4), C25(H25)
2.b Aromatic/amide H refined with riding coordinates:
 N2(H2), C16(H16), C14(H14), C31(H31), C10(H10), C30(H30), C20(H20), C17(H17),
 C27(H27), C13(H13), C28(H28), C11(H11), C19(H19)
2.c Idealised Me refined as rotating group:
 C8(H8A,H8B,H8C), C22(H22A,H22B,H22C), C24(H24A,H24B,H24C)
;
_olex2_submission_special_instructions 'No special instructions were received'
_oxdiff_exptl_absorpt_empirical_details
;
Empirical correction (ABSPACK) includes:
- Absorption correction using spherical harmonics
- Frame scaling
;

loop_
_space_group_symop_operation_xyz
'x, y, z'
'-x, -y, -z'

loop_
_atom_site_label
_atom_site_type_symbol
_atom_site_fract_x
_atom_site_fract_y
_atom_site_fract_z
_atom_site_U_iso_or_equiv
_atom_site_adp_type
_atom_site_occupancy
_atom_site_site_symmetry_order
_atom_site_calc_flag
_atom_site_refinement_flags_posn
_atom_site_refinement_flags_adp
_atom_site_refinement_flags_occupancy
_atom_site_disorder_assembly
_atom_site_disorder_group
Cl1 Cl 0.36525(9) 1.02087(7) 0.65977(8) 0.0307(2) Uani 1 1 d . . . . .
Cl3 Cl 1.18463(9) 0.85811(9) 1.23027(8) 0.0406(3) Uani 1 1 d . . . . .
Cl2 Cl -0.23696(14) -0.04405(10) 0.06795(9) 0.0573(4) Uani 1 1 d . . . . .
O6 O -0.0250(2) 0.4141(2) 0.7055(2) 0.0251(5) Uani 1 1 d . . . . .
O2 O 0.4242(2) 0.2292(2) 0.5570(2) 0.0242(5) Uani 1 1 d . . . . .
O1 O 0.4348(3) 0.3605(2) 0.4625(2) 0.0283(5) Uani 1 1 d . . . . .
O5 O 0.1653(3) 0.6049(2) 0.7941(2) 0.0316(6) Uani 1 1 d . . . . .
O4 O 0.6260(3) 0.3604(2) 0.8390(2) 0.0311(6) Uani 1 1 d . . . . .
O3 O 0.4170(3) 0.3220(3) 0.8501(2) 0.0356(6) Uani 1 1 d . . . . .
N2 N 0.3175(3) 0.4703(2) 0.5724(2) 0.0188(5) Uani 1 1 d . . . . .
H2 H 0.2990 0.4841 0.5062 0.023 Uiso 1 1 calc R . . . .
N3 N 0.4488(3) 0.5449(2) 0.7865(2) 0.0190(5) Uani 1 1 d . . . . .
N1 N 0.1290(3) 0.3329(2) 0.6342(2) 0.0197(5) Uani 1 1 d . . . . .
C5 C 0.4734(3) 0.4427(3) 0.7412(3) 0.0190(6) Uani 1 1 d . . . . .
C3 C 0.3521(3) 0.3761(3) 0.6054(3) 0.0188(6) Uani 1 1 d . . . . .
C15 C 0.0925(3) 0.1981(3) 0.4547(3) 0.0207(6) Uani 1 1 d . . . . .
C9 C 0.3329(3) 0.6594(3) 0.6778(3) 0.0208(6) Uani 1 1 d . . . . .
C4 C 0.2037(3) 0.2781(3) 0.5862(3) 0.0195(6) Uani 1 1 d . . . . .
H4 H 0.2290 0.2246 0.6294 0.023 Uiso 1 1 calc R . . . .
C21 C 0.4081(3) 0.3225(3) 0.5328(3) 0.0192(6) Uani 1 1 d . . . . .
C1 C 0.1821(3) 0.4478(3) 0.6753(3) 0.0203(6) Uani 1 1 d . . . . .
C7 C 0.1084(3) 0.4997(3) 0.7317(3) 0.0216(6) Uani 1 1 d . . . . .
C16 C 0.0215(3) 0.2439(3) 0.3742(3) 0.0220(6) Uani 1 1 d . . . . .
H16 H 0.0426 0.3268 0.4015 0.026 Uiso 1 1 calc R . . . .
C14 C 0.2327(3) 0.6648(3) 0.5755(3) 0.0213(6) Uani 1 1 d . . . . .
H14 H 0.1572 0.5914 0.5087 0.026 Uiso 1 1 calc R . . . .
C2 C 0.3213(3) 0.5363(3) 0.6775(3) 0.0196(6) Uani 1 1 d . . . . .
C31 C 0.7469(3) 0.6386(3) 1.0001(3) 0.0220(6) Uani 1 1 d . . . . .
H31 H 0.6604 0.5918 1.0029 0.026 Uiso 1 1 calc R . . . .
C25 C 0.5866(3) 0.5716(3) 0.7772(3) 0.0195(6) Uani 1 1 d . . . . .
H25 H 0.5847 0.5970 0.7095 0.023 Uiso 1 1 calc R . . . .
C26 C 0.7330(3) 0.6400(3) 0.8910(3) 0.0216(6) Uani 1 1 d . . . . .
C12 C 0.3522(3) 0.8806(3) 0.6668(3) 0.0242(7) Uani 1 1 d . . . . .
C10 C 0.4437(4) 0.7669(3) 0.7752(3) 0.0267(7) Uani 1 1 d . . . . .
H10 H 0.5128 0.7639 0.8456 0.032 Uiso 1 1 calc R . . . .
C30 C 0.8853(4) 0.7044(3) 1.1044(3) 0.0258(7) Uani 1 1 d . . . . .
H30 H 0.8945 0.7023 1.1784 0.031 Uiso 1 1 calc R . . . .
C20 C 0.0618(3) 0.0767(3) 0.4138(3) 0.0255(7) Uani 1 1 d . . . . .
H20 H 0.1107 0.0449 0.4679 0.031 Uiso 1 1 calc R . . . .
C17 C -0.0797(3) 0.1702(3) 0.2546(3) 0.0257(7) Uani 1 1 d . . . . .
H17 H -0.1276 0.2018 0.1998 0.031 Uiso 1 1 calc R . . . .
C27 C 0.8600(3) 0.7122(3) 0.8886(3) 0.0259(7) Uani 1 1 d . . . . .
H27 H 0.8511 0.7159 0.8150 0.031 Uiso 1 1 calc R . . . .
C23 C 0.5012(4) 0.3680(3) 0.8158(3) 0.0270(7) Uani 1 1 d . . . . .
C13 C 0.2408(3) 0.7755(3) 0.5691(3) 0.0211(6) Uani 1 1 d . . . . .
H13 H 0.1714 0.7788 0.4992 0.025 Uiso 1 1 calc R . . . .
C28 C 0.9991(4) 0.7785(3) 0.9925(3) 0.0297(7) Uani 1 1 d . . . . .
H28 H 1.0857 0.8268 0.9903 0.036 Uiso 1 1 calc R . . . .
C11 C 0.4537(4) 0.8781(3) 0.7701(3) 0.0283(7) Uani 1 1 d . . . . .
H11 H 0.5292 0.9516 0.8366 0.034 Uiso 1 1 calc R . . . .
C29 C 1.0104(4) 0.7736(3) 1.0991(3) 0.0295(7) Uani 1 1 d . . . . .
C19 C -0.0399(4) 0.0016(3) 0.2944(3) 0.0331(8) Uani 1 1 d . . . . .
H19 H -0.0613 -0.0814 0.2666 0.040 Uiso 1 1 calc R . . . .
C18 C -0.1090(4) 0.0494(3) 0.2172(3) 0.0320(8) Uani 1 1 d . . . . .
C8 C -0.1008(4) 0.4569(4) 0.7586(4) 0.0348(8) Uani 1 1 d . . . . .
H8A H -0.1203 0.5193 0.7305 0.052 Uiso 1 1 calc GR . . . .
H8B H -0.0368 0.4918 0.8456 0.052 Uiso 1 1 calc GR . . . .
H8C H -0.1965 0.3883 0.7354 0.052 Uiso 1 1 calc GR . . . .
C22 C 0.4728(4) 0.1666(3) 0.4897(4) 0.0341(8) Uani 1 1 d . . . . .
H22A H 0.3984 0.1333 0.4044 0.051 Uiso 1 1 calc GR . . . .
H22B H 0.4823 0.1001 0.5150 0.051 Uiso 1 1 calc GR . . . .
H22C H 0.5705 0.2243 0.5042 0.051 Uiso 1 1 calc GR . . . .
C24 C 0.6627(6) 0.2982(5) 0.9213(4) 0.0516(12) Uani 1 1 d . . . . .
H24A H 0.5918 0.2109 0.8806 0.077 Uiso 1 1 calc GR . . . .
H24B H 0.6554 0.3322 0.9903 0.077 Uiso 1 1 calc GR . . . .
H24C H 0.7655 0.3097 0.9483 0.077 Uiso 1 1 calc GR . . . .

loop_
_atom_site_aniso_label
_atom_site_aniso_U_11
_atom_site_aniso_U_22
_atom_site_aniso_U_33
_atom_site_aniso_U_23
_atom_site_aniso_U_13
_atom_site_aniso_U_12
Cl1 0.0280(4) 0.0275(4) 0.0396(5) 0.0140(3) 0.0149(3) 0.0177(3)
Cl3 0.0194(4) 0.0468(5) 0.0298(4) 0.0012(4) -0.0001(3) 0.0109(4)
Cl2 0.0628(7) 0.0387(5) 0.0257(5) -0.0037(4) -0.0059(4) 0.0199(5)
O6 0.0193(10) 0.0339(12) 0.0283(12) 0.0085(10) 0.0155(9) 0.0160(10)
O2 0.0264(11) 0.0305(12) 0.0305(12) 0.0129(10) 0.0205(10) 0.0205(10)
O1 0.0360(13) 0.0299(12) 0.0312(13) 0.0120(10) 0.0247(11) 0.0180(11)
O5 0.0331(13) 0.0309(13) 0.0379(14) 0.0083(11) 0.0234(11) 0.0179(11)
O4 0.0229(11) 0.0377(14) 0.0344(13) 0.0158(11) 0.0100(10) 0.0202(11)
O3 0.0483(15) 0.0474(16) 0.0395(15) 0.0264(13) 0.0323(13) 0.0339(13)
N2 0.0173(12) 0.0249(13) 0.0172(12) 0.0078(10) 0.0089(10) 0.0129(10)
N3 0.0140(11) 0.0242(13) 0.0189(12) 0.0054(10) 0.0075(10) 0.0113(10)
N1 0.0167(12) 0.0294(14) 0.0187(12) 0.0097(11) 0.0103(10) 0.0145(11)
C5 0.0138(13) 0.0250(15) 0.0190(14) 0.0050(12) 0.0082(11) 0.0115(12)
C3 0.0133(13) 0.0254(15) 0.0194(14) 0.0068(12) 0.0076(11) 0.0127(12)
C15 0.0119(13) 0.0271(15) 0.0237(15) 0.0060(12) 0.0099(12) 0.0104(12)
C9 0.0163(13) 0.0277(16) 0.0221(15) 0.0087(12) 0.0106(12) 0.0132(12)
C4 0.0159(13) 0.0246(15) 0.0193(14) 0.0051(12) 0.0089(11) 0.0124(12)
C21 0.0122(13) 0.0247(15) 0.0193(14) 0.0047(12) 0.0077(11) 0.0090(11)
C1 0.0139(13) 0.0303(16) 0.0172(14) 0.0056(12) 0.0055(11) 0.0154(12)
C7 0.0210(14) 0.0302(16) 0.0206(14) 0.0108(13) 0.0111(12) 0.0178(13)
C16 0.0135(13) 0.0252(15) 0.0252(16) 0.0046(13) 0.0095(12) 0.0098(12)
C14 0.0129(13) 0.0299(16) 0.0205(14) 0.0067(12) 0.0073(11) 0.0122(12)
C2 0.0130(13) 0.0265(15) 0.0182(14) 0.0041(12) 0.0061(11) 0.0122(12)
C31 0.0206(14) 0.0283(16) 0.0196(15) 0.0085(12) 0.0103(12) 0.0140(13)
C25 0.0155(13) 0.0263(15) 0.0202(14) 0.0092(12) 0.0097(12) 0.0123(12)
C26 0.0152(13) 0.0252(15) 0.0222(15) 0.0034(12) 0.0074(12) 0.0124(12)
C12 0.0209(14) 0.0254(16) 0.0344(18) 0.0117(14) 0.0171(13) 0.0151(13)
C10 0.0207(15) 0.0303(17) 0.0232(16) 0.0061(13) 0.0049(13) 0.0153(13)
C30 0.0255(16) 0.0285(16) 0.0208(15) 0.0065(13) 0.0073(13) 0.0166(14)
C20 0.0188(14) 0.0284(16) 0.0276(17) 0.0085(14) 0.0094(13) 0.0132(13)
C17 0.0169(14) 0.0316(17) 0.0246(16) 0.0069(13) 0.0077(12) 0.0124(13)
C27 0.0197(15) 0.0344(18) 0.0247(16) 0.0072(14) 0.0123(13) 0.0142(14)
C23 0.0287(17) 0.0275(16) 0.0191(15) 0.0028(13) 0.0059(13) 0.0178(14)
C13 0.0162(13) 0.0310(16) 0.0219(15) 0.0117(13) 0.0102(12) 0.0154(12)
C28 0.0195(15) 0.0384(19) 0.0291(17) 0.0087(15) 0.0129(14) 0.0124(14)
C11 0.0216(15) 0.0278(16) 0.0264(17) 0.0037(14) 0.0058(13) 0.0131(13)
C29 0.0206(15) 0.0300(17) 0.0293(17) 0.0041(14) 0.0069(13) 0.0135(14)
C19 0.0306(17) 0.0269(17) 0.0325(19) 0.0030(15) 0.0104(15) 0.0146(15)
C18 0.0257(16) 0.0335(19) 0.0214(16) -0.0005(14) 0.0044(13) 0.0127(15)
C8 0.0290(17) 0.048(2) 0.043(2) 0.0140(17) 0.0266(16) 0.0258(17)
C22 0.042(2) 0.0357(19) 0.049(2) 0.0173(17) 0.0361(19) 0.0269(17)
C24 0.053(3) 0.057(3) 0.040(2) 0.019(2) 0.012(2) 0.035(2)

loop_
_atom_type_symbol
_atom_type_description
_atom_type_scat_dispersion_real
_atom_type_scat_dispersion_imag
_atom_type_scat_source
C C 0.0181 0.0091 'International Tables Vol C Tables 4.2.6.8 and 6.1.1.4'
H H 0.0000 0.0000 'International Tables Vol C Tables 4.2.6.8 and 6.1.1.4'
Cl Cl 0.3639 0.7018 'International Tables Vol C Tables 4.2.6.8 and 6.1.1.4'
N N 0.0311 0.0180 'International Tables Vol C Tables 4.2.6.8 and 6.1.1.4'
O O 0.0492 0.0322 'International Tables Vol C Tables 4.2.6.8 and 6.1.1.4'

loop_
_geom_angle_atom_site_label_1
_geom_angle_atom_site_label_2
_geom_angle_atom_site_label_3
_geom_angle
_geom_angle_site_symmetry_1
_geom_angle_site_symmetry_3
_geom_angle_publ_flag
C7 O6 C8 115.1(3) . . ?
C21 O2 C22 116.1(3) . . ?
C23 O4 C24 112.9(3) . . ?
C3 N2 H2 129.0 . . ?
C3 N2 C2 101.9(2) . . ?
C2 N2 H2 129.0 . . ?
C5 N3 C2 103.4(2) . . ?
C5 N3 C25 60.88(19) . . ?
C25 N3 C2 112.4(2) . . ?
C1 N1 C4 119.6(3) . . ?
N3 C5 C3 106.3(2) . . ?
N3 C5 C25 60.15(19) . . ?
N3 C5 C23 117.5(3) . . ?
C25 C5 C3 115.3(3) . . ?
C23 C5 C3 119.0(3) . . ?
C23 C5 C25 122.6(3) . . ?
N2 C3 C5 103.7(2) . . ?
N2 C3 C4 105.7(2) . . ?
N2 C3 C21 112.4(3) . . ?
C4 C3 C5 110.7(2) . . ?
C21 C3 C5 112.5(2) . . ?
C21 C3 C4 111.4(2) . . ?
C16 C15 C4 121.4(3) . . ?
C16 C15 C20 119.1(3) . . ?
C20 C15 C4 119.5(3) . . ?
C14 C9 C2 118.5(3) . . ?
C14 C9 C10 119.4(3) . . ?
C10 C9 C2 122.1(3) . . ?
N1 C4 C3 112.1(2) . . ?
N1 C4 C15 108.6(2) . . ?
N1 C4 H4 108.1 . . ?
C3 C4 H4 108.1 . . ?
C15 C4 C3 111.8(3) . . ?
C15 C4 H4 108.1 . . ?
O2 C21 C3 110.6(3) . . ?
O1 C21 O2 125.1(3) . . ?
O1 C21 C3 124.3(3) . . ?
N1 C1 C7 117.5(3) . . ?
N1 C1 C2 123.6(2) . . ?
C7 C1 C2 118.8(3) . . ?
O6 C7 C1 112.1(3) . . ?
O5 C7 O6 124.5(3) . . ?
O5 C7 C1 123.4(3) . . ?
C15 C16 H16 119.5 . . ?
C17 C16 C15 121.0(3) . . ?
C17 C16 H16 119.5 . . ?
C9 C14 H14 119.5 . . ?
C13 C14 C9 121.1(3) . . ?
C13 C14 H14 119.5 . . ?
N2 C2 N3 108.5(2) . . ?
N2 C2 C9 110.5(3) . . ?
N2 C2 C1 104.7(2) . . ?
N3 C2 C9 112.9(2) . . ?
N3 C2 C1 102.6(2) . . ?
C9 C2 C1 117.0(2) . . ?
C26 C31 H31 119.6 . . ?
C30 C31 H31 119.6 . . ?
C30 C31 C26 120.8(3) . . ?
N3 C25 C5 58.97(18) . . ?
N3 C25 H25 115.0 . . ?
C5 C25 H25 115.0 . . ?
C26 C25 N3 116.4(3) . . ?
C26 C25 C5 124.4(3) . . ?
C26 C25 H25 115.0 . . ?
C31 C26 C25 122.6(3) . . ?
C31 C26 C27 118.9(3) . . ?
C27 C26 C25 118.4(3) . . ?
C13 C12 Cl1 118.9(3) . . ?
C13 C12 C11 121.9(3) . . ?
C11 C12 Cl1 119.2(3) . . ?
C9 C10 H10 119.9 . . ?
C11 C10 C9 120.3(3) . . ?
C11 C10 H10 119.9 . . ?
C31 C30 H30 120.5 . . ?
C31 C30 C29 119.0(3) . . ?
C29 C30 H30 120.5 . . ?
C15 C20 H20 119.7 . . ?
C19 C20 C15 120.6(3) . . ?
C19 C20 H20 119.7 . . ?
C16 C17 H17 120.8 . . ?
C18 C17 C16 118.4(3) . . ?
C18 C17 H17 120.8 . . ?
C26 C27 H27 119.7 . . ?
C28 C27 C26 120.7(3) . . ?
C28 C27 H27 119.7 . . ?
O4 C23 C5 112.3(3) . . ?
O3 C23 O4 125.3(3) . . ?
O3 C23 C5 122.4(3) . . ?
C14 C13 H13 120.9 . . ?
C12 C13 C14 118.3(3) . . ?
C12 C13 H13 120.9 . . ?
C27 C28 H28 120.4 . . ?
C29 C28 C27 119.2(3) . . ?
C29 C28 H28 120.4 . . ?
C12 C11 H11 120.5 . . ?
C10 C11 C12 119.1(3) . . ?
C10 C11 H11 120.5 . . ?
C30 C29 Cl3 119.2(3) . . ?
C28 C29 Cl3 119.4(3) . . ?
C28 C29 C30 121.4(3) . . ?
C20 C19 H19 120.6 . . ?
C18 C19 C20 118.9(3) . . ?
C18 C19 H19 120.6 . . ?
C17 C18 Cl2 118.8(3) . . ?
C19 C18 Cl2 119.2(3) . . ?
C19 C18 C17 122.0(3) . . ?
O6 C8 H8A 109.5 . . ?
O6 C8 H8B 109.5 . . ?
O6 C8 H8C 109.5 . . ?
H8A C8 H8B 109.5 . . ?
H8A C8 H8C 109.5 . . ?
H8B C8 H8C 109.5 . . ?
O2 C22 H22A 109.5 . . ?
O2 C22 H22B 109.5 . . ?
O2 C22 H22C 109.5 . . ?
H22A C22 H22B 109.5 . . ?
H22A C22 H22C 109.5 . . ?
H22B C22 H22C 109.5 . . ?
O4 C24 H24A 109.5 . . ?
O4 C24 H24B 109.5 . . ?
O4 C24 H24C 109.5 . . ?
H24A C24 H24B 109.5 . . ?
H24A C24 H24C 109.5 . . ?
H24B C24 H24C 109.5 . . ?

loop_
_geom_bond_atom_site_label_1
_geom_bond_atom_site_label_2
_geom_bond_distance
_geom_bond_site_symmetry_2
_geom_bond_publ_flag
Cl1 C12 1.746(3) . ?
Cl3 C29 1.743(4) . ?
Cl2 C18 1.739(3) . ?
O6 C7 1.338(4) . ?
O6 C8 1.453(3) . ?
O2 C21 1.323(4) . ?
O2 C22 1.452(4) . ?
O1 C21 1.211(4) . ?
O5 C7 1.201(4) . ?
O4 C23 1.316(4) . ?
O4 C24 1.462(5) . ?
O3 C23 1.209(5) . ?
N2 H2 0.8800 . ?
N2 C3 1.452(4) . ?
N2 C2 1.459(4) . ?
N3 C5 1.474(4) . ?
N3 C2 1.500(4) . ?
N3 C25 1.492(4) . ?
N1 C4 1.481(3) . ?
N1 C1 1.268(4) . ?
C5 C3 1.564(4) . ?
C5 C25 1.503(4) . ?
C5 C23 1.499(5) . ?
C3 C4 1.552(4) . ?
C3 C21 1.509(4) . ?
C15 C4 1.524(4) . ?
C15 C16 1.391(5) . ?
C15 C20 1.393(5) . ?
C9 C14 1.387(4) . ?
C9 C2 1.510(4) . ?
C9 C10 1.391(5) . ?
C4 H4 1.0000 . ?
C1 C7 1.518(4) . ?
C1 C2 1.535(4) . ?
C16 H16 0.9500 . ?
C16 C17 1.389(4) . ?
C14 H14 0.9500 . ?
C14 C13 1.387(5) . ?
C31 H31 0.9500 . ?
C31 C26 1.393(5) . ?
C31 C30 1.384(4) . ?
C25 H25 1.0000 . ?
C25 C26 1.484(4) . ?
C26 C27 1.394(5) . ?
C12 C13 1.379(5) . ?
C12 C11 1.385(5) . ?
C10 H10 0.9500 . ?
C10 C11 1.383(5) . ?
C30 H30 0.9500 . ?
C30 C29 1.388(5) . ?
C20 H20 0.9500 . ?
C20 C19 1.392(5) . ?
C17 H17 0.9500 . ?
C17 C18 1.387(5) . ?
C27 H27 0.9500 . ?
C27 C28 1.386(5) . ?
C13 H13 0.9500 . ?
C28 H28 0.9500 . ?
C28 C29 1.380(5) . ?
C11 H11 0.9500 . ?
C19 H19 0.9500 . ?
C19 C18 1.376(5) . ?
C8 H8A 0.9800 . ?
C8 H8B 0.9800 . ?
C8 H8C 0.9800 . ?
C22 H22A 0.9800 . ?
C22 H22B 0.9800 . ?
C22 H22C 0.9800 . ?
C24 H24A 0.9800 . ?
C24 H24B 0.9800 . ?
C24 H24C 0.9800 . ?
